data_7200019
loop_
_publ_author_name
'Kendrick, John'
'Gourlay, Matthew D.'
'Neumann, Marcus A.'
'Leusen, Frank J. J.'

_publ_section_title
;
 Predicting spontaneous racemate resolution using recent developments in
 crystal structure prediction
;
_journal_issue 11
_journal_name_full CrystEngComm
_journal_page_first 2391
_journal_page_last 2399
_journal_paper_doi 10.1039/b909038j
_journal_volume 11
_journal_year 2009
_space_group_IT_number 14
_symmetry_cell_setting monoclinic
_symmetry_Int_Tables_number 14
_symmetry_space_group_name_Hall '-P 2ybc'
_symmetry_space_group_name_H-M 'P 1 21/c 1'
_cell_angle_alpha 90.000000
_cell_angle_beta 69.997688
_cell_angle_gamma 90.000000
_cell_length_a 7.983256
_cell_length_b 20.077827
_cell_length_c 8.022483
_cell_volume 1208.328
_cod_data_source_file 23HTP_racemic.cif
_cod_data_source_block 23HTP_R_10
_cod_original_sg_symbol_H-M 'P 2_1/c'
_cod_struct_determination_method theoretical
_cod_database_code 7200019

loop_
_symmetry_equiv_pos_site_id
_symmetry_equiv_pos_as_xyz
1 x,y,z
2 -x,y+1/2,-z+1/2
3 -x,-y,-z
4 x,-y+1/2,z+1/2

loop_
_atom_site_label
_atom_site_type_symbol
_atom_site_fract_x
_atom_site_fract_y
_atom_site_fract_z
C1 C 0.627955 0.664364 0.716821
C2 C 0.695292 0.676596 0.871591
C3 C 0.845672 0.624980 0.841448
N4 N 0.767022 0.568610 0.772990
C5 C 0.625939 0.588098 0.698418
O6 O 0.824393 0.508372 0.770653
C7 C 1.018770 0.648918 0.699350
C8 C 1.091807 0.710300 0.722240
H9 H 1.028227 0.740612 0.839456
C10 C 1.249646 0.732545 0.595454
H11 H 1.304523 0.780540 0.613609
C12 C 1.337156 0.694321 0.446416
H13 H 1.460971 0.710980 0.347451
C14 C 1.263969 0.633421 0.421563
O15 O 1.351248 0.598138 0.272148
C16 C 1.105276 0.610741 0.548830
H17 H 1.051492 0.562830 0.528800
C18 C 0.879600 0.604536 1.010754
C19 C 0.677187 0.564683 0.506123
C20 C 0.446244 0.558574 0.813755
H21 H 0.495607 0.685209 0.738245
H22 H 0.720962 0.686273 0.594646
H23 H 0.742770 0.727559 0.874666
H24 H 0.590442 0.666163 0.999182
H25 H 1.284198 0.556242 0.265067
H26 H 0.974843 0.563266 0.985021
H27 H 0.935437 0.646876 1.060571
H28 H 0.754525 0.589305 1.112807
H29 H 0.807613 0.584401 0.424854
H30 H 0.682025 0.510239 0.497120
H31 H 0.577207 0.582166 0.450677
H32 H 0.452853 0.504148 0.818053
H33 H 0.405334 0.577659 0.949710
H34 H 0.344102 0.572265 0.756820
